data_7717208
loop_
_publ_author_name
'Kirsch, Kelsey E.'
'Little, Mary E.'
'Cundari, Thomas R.'
'El-Shaer, Emily'
'Barone, Georgia'
'Lynch, Vincent M.'
'Toledo, Santiago A.'

_publ_section_title
;
 Direct O<sub>2</sub> mediated oxidation of a Ni(II)N<sub>3</sub>O
 structural model complex for the active site of nickel acireductone
 dioxygenase (Ni-ARD): characterization, biomimetic reactivity, and
 enzymatic implications.
;
_journal_issue 44
_journal_name_full 'Dalton transactions (Cambridge, England : 2003)'
_journal_page_first 17852
_journal_page_last 17863
_journal_paper_doi 10.1039/d4dt02538e
_journal_volume 53
_journal_year 2024
_chemical_formula_moiety 'C29 H35 F3 N3 Ni O6 S, C H2 Cl2'
_chemical_formula_sum 'C30 H37 Cl2 F3 N3 Ni O6 S'
_chemical_formula_weight 754.29
_chemical_name_common 'Ni(II)N3O OPhtbu NPyH Benzoic acid_OTf'
_chemical_name_systematic '[NiII (N-(ethyl-N?Me2)(Py)(2-t-ButPhOH)(BenzoicAc)(OTf)]'
_chemical_properties_physical Air-sensitive,Moisture-sensitive,Hygroscopic,Oxygen-sensitive
_space_group_crystal_system monoclinic
_space_group_IT_number 7
_space_group_name_Hall 'P -2yc'
_space_group_name_H-M_alt 'P 1 c 1'
_atom_sites_solution_hydrogens geom
_atom_sites_solution_primary dual
_audit_creation_date 2022-06-03
_audit_creation_method
;
Olex2 1.5
(compiled 2022.04.07 svn.rca3783a0 for OlexSys, GUI svn.r6498)
;
_audit_update_record
;
2024-08-05 deposited with the CCDC.	2024-10-11 downloaded from the CCDC.
;
_cell_angle_alpha 90
_cell_angle_beta 108.252(2)
_cell_angle_gamma 90
_cell_formula_units_Z 4
_cell_length_a 17.2655(3)
_cell_length_b 11.9834(2)
_cell_length_c 16.9887(3)
_cell_measurement_reflns_used 17953
_cell_measurement_temperature 100.0(6)
_cell_measurement_theta_max 75.5710
_cell_measurement_theta_min 2.7170
_cell_volume 3338.11(11)
_computing_cell_refinement 'CrysAlisPro 1.171.41.123a (Rigaku OD, 2022)'
_computing_data_collection 'CrysAlisPro 1.171.41.123a (Rigaku OD, 2022)'
_computing_data_reduction 'CrysAlisPro 1.171.41.123a (Rigaku OD, 2022)'
_computing_molecular_graphics 'Shelxtl-Plus/XP, Bruker AXS, Inc. 2009'
_computing_publication_material 'Shelxtl-Plus, Bruker AXS, Inc. 2009'
_computing_structure_refinement 'SHELXL 2018/3 (Sheldrick, 2015)'
_computing_structure_solution 'SHELXT  (Sheldrick, 2015)'
_diffrn_ambient_environment N~2~
_diffrn_ambient_temperature 100.0(6)
_diffrn_detector 'Hybrid Pixel Array Detector'
_diffrn_detector_area_resol_mean 10.0000
_diffrn_detector_type HyPix
_diffrn_measured_fraction_theta_full 0.990
_diffrn_measured_fraction_theta_max 0.948
_diffrn_measurement_details
;
List of Runs (angles in degrees, time in seconds):

  # Type    Start    End  Width  t~exp~   \w     \q     \k     \f   Frames
#--------------------------------------------------------------------------
  1  \w    -94.00 -12.00   0.50    3.00    --  -48.29 124.00 125.00  164
  2  \w     12.00  94.00   0.50    3.00    --   48.29-124.00  46.00  164
  3  \w     74.00 120.00   0.50    3.00    --   48.29 124.00 125.00   92
  4  \w     57.00 120.00   0.50    3.00    --   48.29 149.00 -70.00  126
  5  \w     26.00 109.00   0.50    3.00    --   48.29-149.00-117.00  166
  6  \w   -150.00 -75.00   0.50   11.00    -- -104.52-124.00  46.00  150
  7  \w    -95.00 -70.00   0.50   11.00    -- -104.52 124.00 125.00   50
  8  \w   -129.00 -77.00   0.50   11.00    -- -104.52 149.00 -70.00  104
  9  \w     75.00 140.00   0.50   11.00    --  104.52 124.00 125.00  130
 10  \w     47.00  72.00   0.50   11.00    --  104.52-124.00  46.00   50
 11  \w     59.00 129.00   0.50   11.00    --  104.52-149.00-117.00  140
 12  \w   -119.00 -82.00   0.50    3.00    --  -48.29 -57.00 -90.00   74
 13  \w   -118.00 -85.00   0.50    3.00    --  -48.29 -57.00 120.00   66
 14  \w     82.00 120.00   0.50    3.00    --   48.29  57.00 150.00   76
 15  \w   -176.00-102.00   0.50   11.00    -- -104.52-125.00 120.00  148
 16  \w   -177.00-101.00   0.50   11.00    -- -104.52 -77.00  60.00  152
 17  \w   -111.00 -32.00   0.50   11.00    -- -104.52  77.00 -30.00  158
 18  \w    -74.00 -33.00   0.50   11.00    -- -104.52  61.00 -30.00   82
 19  \w   -176.00-100.00   0.50   11.00    -- -104.52 -77.00 150.00  152
;
_diffrn_measurement_device 'four-circle diffractometer'
_diffrn_measurement_device_type 'XtaLAB Synergy, Single source at home/near, HyPix'
_diffrn_measurement_method '\w scans'
_diffrn_orient_matrix_type 'CrysAlisPro convention (1999,Acta A55,543-557)'
_diffrn_orient_matrix_UB_11 -0.0671724000
_diffrn_orient_matrix_UB_12 -0.0086995000
_diffrn_orient_matrix_UB_13 0.0417035000
_diffrn_orient_matrix_UB_21 0.0100103000
_diffrn_orient_matrix_UB_22 -0.1278116000
_diffrn_orient_matrix_UB_23 0.0045132000
_diffrn_orient_matrix_UB_31 0.0649515000
_diffrn_orient_matrix_UB_32 0.0110053000
_diffrn_orient_matrix_UB_33 0.0857572000
_diffrn_radiation_monochromator mirror
_diffrn_radiation_probe x-ray
_diffrn_radiation_type 'Cu K\a'
_diffrn_radiation_wavelength 1.54184
_diffrn_reflns_av_R_equivalents 0.0277
_diffrn_reflns_av_unetI/netI 0.0266
_diffrn_reflns_Laue_measured_fraction_full 0.990
_diffrn_reflns_Laue_measured_fraction_max 0.948
_diffrn_reflns_limit_h_max 21
_diffrn_reflns_limit_h_min -21
_diffrn_reflns_limit_k_max 14
_diffrn_reflns_limit_k_min -11
_diffrn_reflns_limit_l_max 21
_diffrn_reflns_limit_l_min -21
_diffrn_reflns_number 25771
_diffrn_reflns_point_group_measured_fraction_full 0.646
_diffrn_reflns_point_group_measured_fraction_max 0.618
_diffrn_reflns_theta_full 67.684
_diffrn_reflns_theta_max 76.269
_diffrn_reflns_theta_min 2.695
_diffrn_source 'micro-focus sealed X-ray tube'
_diffrn_source_type 'PhotonJet (Cu) X-ray Source'
_exptl_absorpt_coefficient_mu 3.447
_exptl_absorpt_correction_T_max 1.000
_exptl_absorpt_correction_T_min 0.641
_exptl_absorpt_correction_type gaussian
_exptl_absorpt_process_details
;
CrysAlisPro 1.171.41.123a (Rigaku Oxford Diffraction, 2022)
Numerical absorption correction based on gaussian integration over
a multifaceted crystal model
Empirical absorption correction using spherical harmonics,
implemented in SCALE3 ABSPACK scaling algorithm.
;
_exptl_crystal_colour 'clear light yellow'
_exptl_crystal_colour_lustre clear
_exptl_crystal_colour_modifier light
_exptl_crystal_colour_primary yellow
_exptl_crystal_density_diffrn 1.501
_exptl_crystal_description prism
_exptl_crystal_F_000 1564
_exptl_crystal_recrystallization_method 'Vapour deposition'
_exptl_crystal_size_max 0.216
_exptl_crystal_size_mid 0.114
_exptl_crystal_size_min 0.07
_refine_diff_density_max 0.682
_refine_diff_density_min -0.879
_refine_diff_density_rms 0.086
_refine_ls_abs_structure_details
;
 Refined as an inversion twin.
;
_refine_ls_abs_structure_Flack 0.44(3)
_refine_ls_extinction_method none
_refine_ls_goodness_of_fit_ref 1.050
_refine_ls_hydrogen_treatment constr
_refine_ls_matrix_type full
_refine_ls_number_parameters 932
_refine_ls_number_reflns 8632
_refine_ls_number_restraints 669
_refine_ls_restrained_S_all 1.033
_refine_ls_R_factor_all 0.0533
_refine_ls_R_factor_gt 0.0520
_refine_ls_shift/su_max 0.003
_refine_ls_shift/su_mean 0.000
_refine_ls_structure_factor_coef Fsqd
_refine_ls_weighting_details 'w=1/[\s^2^(Fo^2^)+(0.1070P)^2^+1.9703P] where P=(Fo^2^+2Fc^2^)/3'
_refine_ls_weighting_scheme calc
_refine_ls_wR_factor_gt 0.1460
_refine_ls_wR_factor_ref 0.1477
_reflns_Friedel_coverage 0.301
_reflns_Friedel_fraction_full 0.301
_reflns_Friedel_fraction_max 0.286
_reflns_number_gt 8319
_reflns_number_total 8632
_reflns_threshold_expression 'I > 2\s(I)'
_cod_data_source_file d4dt02538e2.cif
_cod_data_source_block 2hap-nin3o_auto
_cod_depositor_comments 'Adding full bibliography for 7717208--7717210.cif.'
_cod_database_code 7717208
_shelx_shelxl_version_number 2018/3
_chemical_oxdiff_formula 'C30 H37 N3 O6 F3 S Cl2 Ni'
_shelx_space_group_comment
;
The symmetry employed for this shelxl refinement is uniquely defined
by the following loop, which should always be used as a source of
symmetry information in preference to the above space-group names.
They are only intended as comments.
;
_olex2_refinement_description
;
1. Twinned data refinement
 Scales: 0.56(3)
 0.44(3)
2. Fixed Uiso
 At 1.2 times of:
  All C(H) groups, All C(H,H) groups
 At 1.5 times of:
  All C(H,H,H) groups
3. Restrained distances
 S3-C62
 1.85 with sigma of 0.03
 S2A-O11A
 1.44 with sigma of 0.03
 F7-F8
 2.23 with sigma of 0.02
 S2A-C61
 1.86 with sigma of 0.02
 S2-O11
 1.44 with sigma of 0.03
 F9-C61
 1.35 with sigma of 0.02
 F7-F9
 2.23 with sigma of 0.02
 F9-F8
 2.23 with sigma of 0.02
 F8-C61
 1.35 with sigma of 0.02
 F7-C61
 1.35 with sigma of 0.02
 S2A-O12A
 1.44 with sigma of 0.03
 S2-O12
 1.44 with sigma of 0.03
 F13-C62
 1.34 with sigma of 0.03
 F10-C62
 1.34 with sigma of 0.03
 F16-C62
 1.34 with sigma of 0.03
 F13-F10
 2.23 with sigma of 0.03
 F10-F16
 2.23 with sigma of 0.03
 F16-F13
 2.23 with sigma of 0.03
 O6A-S3
 1.44 with sigma of 0.03
4. Uiso/Uaniso restraints and constraints
F8 \\sim F6 \\sim F4 \\sim F5 \\sim F7 \\sim F9: within 2A with sigma of 0.01
and sigma for terminal atoms of 0.02 within 2A
F16 \\sim F10 \\sim F13: within 2A with sigma of 0.01 and sigma for terminal
atoms of 0.02 within 2A
All non-hydrogen atoms restrained to be isotropic: with sigma of 0.01 and sigma
for terminal atoms of 0.02
Uanis(O11) = Uanis(O11A)
Uanis(F6) = Uanis(F8)
Uanis(F5) = Uanis(F7)
Uanis(O5) = Uanis(F16)
Uanis(F13) = Uanis(F1)
Uanis(O6A) = Uanis(O6)
5. Others
 Sof(S2A)=Sof(F9)=Sof(F7)=Sof(F8)=Sof(C61)=Sof(O12A)=Sof(O11A)=1-FVAR(1)
 Sof(S2)=Sof(F4)=Sof(F5)=Sof(F6)=Sof(O11)=Sof(O12)=Sof(C58)=FVAR(1)
 Sof(S3)=Sof(F10)=Sof(C62)=Sof(F13)=Sof(F16)=Sof(O16)=Sof(O6A)=1-FVAR(2)
 Sof(S1)=Sof(F1)=Sof(F2)=Sof(F3)=Sof(O5)=Sof(O6)=Sof(C29)=FVAR(2)
6.a Secondary CH2 refined with riding coordinates:
 C6(H6A,H6B), C7(H7A,H7B), C14(H14A,H14B), C15(H15A,H15B), C35(H35A,H35B),
 C36(H36A,H36B), C43(H43A,H43B), C44(H44A,H44B), C59(H59A,H59B), C60(H60A,H60B)
6.b Aromatic/amide H refined with riding coordinates:
 C1(H1), C2(H2), C3(H3), C4(H4), C11(H11), C12(H12), C13(H13), C24(H24),
 C25(H25), C26(H26), C27(H27), C28(H28), C30(H30), C31(H31), C32(H32), C33(H33),
  C40(H40), C41(H41), C42(H42), C53(H53), C54(H54), C55(H55), C56(H56), C57(H57)
6.c Idealised Me refined as rotating group:
 C16(H16A,H16B,H16C), C17(H17A,H17B,H17C), C19(H19A,H19B,H19C), C20(H20A,H20B,
 H20C), C21(H21A,H21B,H21C), C45(H45A,H45B,H45C), C46(H46A,H46B,H46C), C48(H48A,
 H48B,H48C), C49(H49A,H49B,H49C), C50(H50A,H50B,H50C)
;
_olex2_submission_special_instructions 'No special instructions were received'
_oxdiff_exptl_absorpt_empirical_details
;
Empirical correction (ABSPACK) includes:
- Absorption correction using spherical harmonics
- Frame scaling
;
_oxdiff_exptl_absorpt_empirical_full_max 1.266
_oxdiff_exptl_absorpt_empirical_full_min 0.844

loop_
_space_group_symop_operation_xyz
'x, y, z'
'x, -y, z+1/2'

loop_
_atom_site_label
_atom_site_type_symbol
_atom_site_fract_x
_atom_site_fract_y
_atom_site_fract_z
_atom_site_U_iso_or_equiv
_atom_site_adp_type
_atom_site_occupancy
_atom_site_site_symmetry_order
_atom_site_calc_flag
_atom_site_refinement_flags_posn
_atom_site_refinement_flags_adp
_atom_site_refinement_flags_occupancy
_atom_site_disorder_assembly
_atom_site_disorder_group
Ni1 Ni 0.63739(5) 0.91972(7) 0.68058(5) 0.0282(2) Uani 1 1 d . U . . .
S1 S 0.66062(10) 0.79701(12) 0.51489(11) 0.0296(5) Uani 0.872(6) 1 d . U P A 1
F1 F 0.6317(3) 0.5818(4) 0.5166(4) 0.0519(12) Uani 0.872(6) 1 d . U P A 1
F2 F 0.7017(4) 0.6307(4) 0.4372(4) 0.0562(13) Uani 0.872(6) 1 d . U P A 1
F3 F 0.7579(3) 0.6251(4) 0.5694(3) 0.0490(11) Uani 0.872(6) 1 d . U P A 1
O1 O 0.5274(2) 0.9731(3) 0.5973(2) 0.0246(7) Uani 1 1 d . U . . .
O2 O 0.6901(2) 1.0432(3) 0.6264(2) 0.0311(7) Uani 1 1 d . U . . .
O3 O 0.5847(2) 1.1055(3) 0.5222(3) 0.0350(8) Uani 1 1 d . U . . .
O4 O 0.6479(2) 0.7983(3) 0.5969(3) 0.0339(8) Uani 1 1 d . U . . .
O5 O 0.5890(3) 0.8110(5) 0.4452(3) 0.0459(13) Uani 0.872(6) 1 d . U P A 1
O6 O 0.7320(8) 0.8566(6) 0.5113(7) 0.0411(17) Uani 0.872(6) 1 d . U P A 1
N1 N 0.5752(3) 0.8110(4) 0.7348(3) 0.0309(9) Uani 1 1 d . U . . .
N2 N 0.6251(3) 1.0233(4) 0.7737(3) 0.0345(10) Uani 1 1 d . U . . .
N3 N 0.7563(3) 0.8832(5) 0.7627(3) 0.0433(12) Uani 1 1 d . U . . .
C1 C 0.5498(3) 0.7083(4) 0.7073(3) 0.0331(11) Uani 1 1 d . U . . .
H1 H 0.566615 0.676923 0.663911 0.040 Uiso 1 1 calc R U . . .
C2 C 0.4994(3) 0.6463(5) 0.7406(4) 0.0364(11) Uani 1 1 d . U . . .
H2 H 0.483634 0.572602 0.721843 0.044 Uiso 1 1 calc R U . . .
C3 C 0.4729(3) 0.6940(5) 0.8013(4) 0.0385(12) Uani 1 1 d . U . . .
H3 H 0.436872 0.654351 0.823581 0.046 Uiso 1 1 calc R U . . .
C4 C 0.4987(3) 0.7986(5) 0.8292(4) 0.0390(12) Uani 1 1 d . U . . .
H4 H 0.480435 0.832342 0.870776 0.047 Uiso 1 1 calc R U . . .
C5 C 0.5514(3) 0.8554(5) 0.7968(3) 0.0311(10) Uani 1 1 d . U . . .
C6 C 0.5877(4) 0.9658(5) 0.8301(3) 0.0377(12) Uani 1 1 d . U . . .
H6A H 0.544601 1.013970 0.838951 0.045 Uiso 1 1 calc R U . . .
H6B H 0.629767 0.954219 0.884494 0.045 Uiso 1 1 calc R U . . .
C7 C 0.5739(4) 1.1217(5) 0.7348(4) 0.0368(12) Uani 1 1 d . U . . .
H7A H 0.596522 1.156058 0.693695 0.044 Uiso 1 1 calc R U . . .
H7B H 0.575964 1.178020 0.777983 0.044 Uiso 1 1 calc R U . . .
C8 C 0.4856(3) 1.0885(4) 0.6921(4) 0.0318(11) Uani 1 1 d . U . . .
C9 C 0.4649(3) 1.0149(4) 0.6225(3) 0.0272(10) Uani 1 1 d . U . . .
C10 C 0.3849(3) 0.9842(4) 0.5811(3) 0.0293(10) Uani 1 1 d . U . . .
C11 C 0.3249(3) 1.0282(5) 0.6126(4) 0.0373(12) Uani 1 1 d . U . . .
H11 H 0.269348 1.009855 0.585974 0.045 Uiso 1 1 calc R U . . .
C12 C 0.3448(4) 1.0983(5) 0.6820(4) 0.0426(14) Uani 1 1 d . U . . .
H12 H 0.303023 1.124760 0.702665 0.051 Uiso 1 1 calc R U . . .
C13 C 0.4244(4) 1.1291(5) 0.7206(4) 0.0394(12) Uani 1 1 d . U . . .
H13 H 0.437318 1.178283 0.766773 0.047 Uiso 1 1 calc R U . . .
C14 C 0.7105(4) 1.0546(6) 0.8172(4) 0.0473(15) Uani 1 1 d . U . . .
H14A H 0.713866 1.095942 0.868571 0.057 Uiso 1 1 calc R U . . .
H14B H 0.731395 1.103414 0.781328 0.057 Uiso 1 1 calc R U . . .
C15 C 0.7629(4) 0.9458(6) 0.8387(4) 0.0495(15) Uani 1 1 d . U . . .
H15A H 0.820640 0.965356 0.866928 0.059 Uiso 1 1 calc R U . . .
H15B H 0.743550 0.898992 0.876779 0.059 Uiso 1 1 calc R U . . .
C16 C 0.7681(4) 0.7639(7) 0.7809(5) 0.0548(18) Uani 1 1 d . U . . .
H16A H 0.728034 0.737935 0.806770 0.082 Uiso 1 1 calc R U . . .
H16B H 0.823286 0.751219 0.818814 0.082 Uiso 1 1 calc R U . . .
H16C H 0.761045 0.722740 0.729280 0.082 Uiso 1 1 calc R U . . .
C17 C 0.8226(3) 0.9185(7) 0.7286(4) 0.0505(17) Uani 1 1 d . U . . .
H17A H 0.812370 0.886685 0.673176 0.076 Uiso 1 1 calc R U . . .
H17B H 0.875238 0.891868 0.765148 0.076 Uiso 1 1 calc R U . . .
H17C H 0.823487 1.000118 0.725258 0.076 Uiso 1 1 calc R U . . .
C18 C 0.3620(3) 0.9064(4) 0.5052(4) 0.0305(10) Uani 1 1 d . U . . .
C19 C 0.2693(3) 0.8895(6) 0.4688(5) 0.0447(14) Uani 1 1 d . U . . .
H19A H 0.248501 0.856034 0.510760 0.067 Uiso 1 1 calc R U . . .
H19B H 0.257579 0.839971 0.420545 0.067 Uiso 1 1 calc R U . . .
H19C H 0.242864 0.961810 0.451720 0.067 Uiso 1 1 calc R U . . .
C20 C 0.4011(3) 0.7911(4) 0.5305(4) 0.0349(11) Uani 1 1 d . U . . .
H20A H 0.460640 0.797981 0.546862 0.052 Uiso 1 1 calc R U . . .
H20B H 0.382421 0.739705 0.483435 0.052 Uiso 1 1 calc R U . . .
H20C H 0.385282 0.762202 0.577158 0.052 Uiso 1 1 calc R U . . .
C21 C 0.3909(3) 0.9557(5) 0.4352(4) 0.0360(11) Uani 1 1 d . U . . .
H21A H 0.372402 1.033227 0.424949 0.054 Uiso 1 1 calc R U . . .
H21B H 0.368111 0.911856 0.384505 0.054 Uiso 1 1 calc R U . . .
H21C H 0.450622 0.953397 0.451671 0.054 Uiso 1 1 calc R U . . .
C22 C 0.6600(3) 1.1027(4) 0.5647(3) 0.0290(10) Uani 1 1 d . U . . .
C23 C 0.7160(3) 1.1803(4) 0.5376(3) 0.0312(11) Uani 1 1 d . U . . .
C24 C 0.7997(4) 1.1586(6) 0.5645(4) 0.0430(13) Uani 1 1 d . U . . .
H24 H 0.820650 1.094939 0.597585 0.052 Uiso 1 1 calc R U . . .
C25 C 0.8524(4) 1.2317(6) 0.5420(4) 0.0507(16) Uani 1 1 d . U . . .
H25 H 0.909347 1.217055 0.558888 0.061 Uiso 1 1 calc R U . . .
C26 C 0.8212(4) 1.3261(6) 0.4950(4) 0.0500(16) Uani 1 1 d . U . . .
H26 H 0.857244 1.376617 0.481021 0.060 Uiso 1 1 calc R U . . .
C27 C 0.7380(4) 1.3473(5) 0.4681(4) 0.0437(14) Uani 1 1 d . U . . .
H27 H 0.717120 1.411606 0.435765 0.052 Uiso 1 1 calc R U . . .
C28 C 0.6849(4) 1.2730(5) 0.4892(4) 0.0375(12) Uani 1 1 d . U . . .
H28 H 0.627725 1.286167 0.470287 0.045 Uiso 1 1 calc R U . . .
C29 C 0.6889(4) 0.6509(5) 0.5091(4) 0.0354(13) Uani 0.872(6) 1 d . U P A 1
Ni2 Ni 0.11041(5) 0.56286(7) 0.82380(5) 0.0286(2) Uani 1 1 d . U . . .
S2 S 0.04073(14) 0.72161(18) 0.94720(15) 0.0259(6) Uani 0.692(7) 1 d D U P B 1
F4 F 0.1772(3) 0.7447(6) 1.0699(3) 0.0444(13) Uani 0.692(7) 1 d . U P B 1
F5 F 0.0791(4) 0.8460(6) 1.0799(4) 0.0481(15) Uani 0.692(7) 1 d . U P B 1
F6 F 0.1409(5) 0.8906(9) 0.9935(7) 0.056(2) Uani 0.692(7) 1 d . U P B 1
O7 O 0.2211(2) 0.5244(3) 0.9143(2) 0.0259(7) Uani 1 1 d . U . . .
O8 O 0.0589(2) 0.4425(3) 0.8809(2) 0.0321(8) Uani 1 1 d . U . . .
O9 O 0.1627(2) 0.3990(3) 0.9934(2) 0.0340(8) Uani 1 1 d . U . . .
O10 O 0.0911(2) 0.6895(3) 0.8987(3) 0.0343(8) Uani 1 1 d . U . . .
O11 O 0.0190(10) 0.6296(11) 0.9911(13) 0.036(2) Uani 0.692(7) 1 d D U P B 1
O12 O -0.0218(4) 0.7998(6) 0.9076(4) 0.0418(15) Uani 0.692(7) 1 d D U P B 1
N4 N 0.1721(3) 0.6716(4) 0.7696(3) 0.0318(9) Uani 1 1 d . U . . .
N5 N 0.1352(3) 0.4512(4) 0.7403(3) 0.0361(10) Uani 1 1 d . U . . .
N6 N -0.0072(3) 0.5791(5) 0.7318(3) 0.0413(11) Uani 1 1 d . U . . .
C30 C 0.1926(3) 0.7772(5) 0.7925(4) 0.0338(11) Uani 1 1 d . U . . .
H30 H 0.169777 0.811245 0.830718 0.041 Uiso 1 1 calc R U . . .
C31 C 0.2450(4) 0.8386(5) 0.7635(4) 0.0369(11) Uani 1 1 d . U . . .
H31 H 0.257834 0.913519 0.780983 0.044 Uiso 1 1 calc R U . . .
C32 C 0.2791(3) 0.7888(5) 0.7078(4) 0.0382(12) Uani 1 1 d . U . . .
H32 H 0.316514 0.828508 0.687583 0.046 Uiso 1 1 calc R U . . .
C33 C 0.2573(3) 0.6806(5) 0.6828(3) 0.0357(11) Uani 1 1 d . U . . .
H33 H 0.278949 0.645295 0.644192 0.043 Uiso 1 1 calc R U . . .
C34 C 0.2034(3) 0.6236(5) 0.7145(4) 0.0353(11) Uani 1 1 d . U . . .
C35 C 0.1747(4) 0.5082(5) 0.6841(4) 0.0400(12) Uani 1 1 d . U . . .
H35A H 0.135074 0.513164 0.627616 0.048 Uiso 1 1 calc R U . . .
H35B H 0.221671 0.463236 0.680880 0.048 Uiso 1 1 calc R U . . .
C36 C 0.1895(4) 0.3614(4) 0.7872(4) 0.0344(11) Uani 1 1 d . U . . .
H36A H 0.193569 0.301981 0.748152 0.041 Uiso 1 1 calc R U . . .
H36B H 0.165135 0.328220 0.827292 0.041 Uiso 1 1 calc R U . . .
C37 C 0.2732(3) 0.4030(4) 0.8328(4) 0.0338(11) Uani 1 1 d . U . . .
C38 C 0.2872(3) 0.4817(4) 0.8953(3) 0.0265(10) Uani 1 1 d . U . . .
C39 C 0.3664(3) 0.5173(4) 0.9410(3) 0.0286(10) Uani 1 1 d . U . . .
C40 C 0.4315(3) 0.4713(5) 0.9179(4) 0.0379(12) Uani 1 1 d . U . . .
H40 H 0.485789 0.493270 0.947107 0.046 Uiso 1 1 calc R U . . .
C41 C 0.4180(4) 0.3953(5) 0.8540(5) 0.0447(15) Uani 1 1 d . U . . .
H41 H 0.462821 0.366557 0.839152 0.054 Uiso 1 1 calc R U . . .
C42 C 0.3405(4) 0.3612(5) 0.8118(4) 0.0419(13) Uani 1 1 d . U . . .
H42 H 0.331963 0.308695 0.768000 0.050 Uiso 1 1 calc R U . . .
C43 C 0.0531(4) 0.4074(6) 0.6943(4) 0.0495(15) Uani 1 1 d . U . . .
H43A H 0.032236 0.360633 0.731242 0.059 Uiso 1 1 calc R U . . .
H43B H 0.055944 0.360973 0.647071 0.059 Uiso 1 1 calc R U . . .
C44 C -0.0033(4) 0.5059(7) 0.6629(4) 0.0528(16) Uani 1 1 d . U . . .
H44A H 0.016314 0.549626 0.623499 0.063 Uiso 1 1 calc R U . . .
H44B H -0.058743 0.478225 0.632812 0.063 Uiso 1 1 calc R U . . .
C45 C -0.0753(4) 0.5408(7) 0.7625(5) 0.0521(16) Uani 1 1 d . U . . .
H45A H -0.070726 0.577601 0.815321 0.078 Uiso 1 1 calc R U . . .
H45B H -0.071975 0.459795 0.770573 0.078 Uiso 1 1 calc R U . . .
H45C H -0.127784 0.560107 0.721736 0.078 Uiso 1 1 calc R U . . .
C46 C -0.0238(4) 0.6955(7) 0.7043(5) 0.0549(17) Uani 1 1 d . U . . .
H46A H 0.020199 0.723021 0.684464 0.082 Uiso 1 1 calc R U . . .
H46B H -0.026971 0.741645 0.750865 0.082 Uiso 1 1 calc R U . . .
H46C H -0.075717 0.699531 0.659338 0.082 Uiso 1 1 calc R U . . .
C47 C 0.3830(3) 0.6034(4) 1.0118(3) 0.0298(10) Uani 1 1 d . U . . .
C48 C 0.3503(4) 0.5585(5) 1.0800(4) 0.0375(12) Uani 1 1 d . U . . .
H48A H 0.371424 0.483081 1.095654 0.056 Uiso 1 1 calc R U . . .
H48B H 0.290552 0.556330 1.059353 0.056 Uiso 1 1 calc R U . . .
H48C H 0.367977 0.607541 1.128545 0.056 Uiso 1 1 calc R U . . .
C49 C 0.3421(4) 0.7140(4) 0.9792(4) 0.0352(11) Uani 1 1 d . U . . .
H49A H 0.283290 0.702420 0.954146 0.053 Uiso 1 1 calc R U . . .
H49B H 0.364894 0.743672 0.937418 0.053 Uiso 1 1 calc R U . . .
H49C H 0.351753 0.767266 1.025081 0.053 Uiso 1 1 calc R U . . .
C50 C 0.4745(3) 0.6263(6) 1.0508(4) 0.0455(14) Uani 1 1 d . U . . .
H50A H 0.495987 0.659641 1.009270 0.068 Uiso 1 1 calc R U . . .
H50B H 0.503013 0.556044 1.070564 0.068 Uiso 1 1 calc R U . . .
H50C H 0.482839 0.677825 1.097541 0.068 Uiso 1 1 calc R U . . .
C51 C 0.0888(3) 0.3910(4) 0.9476(3) 0.0272(10) Uani 1 1 d . U . . .
C52 C 0.0355(3) 0.3113(5) 0.9746(4) 0.0340(11) Uani 1 1 d . U . . .
C53 C -0.0493(4) 0.3244(6) 0.9458(4) 0.0440(13) Uani 1 1 d . U . . .
H53 H -0.072935 0.386791 0.912353 0.053 Uiso 1 1 calc R U . . .
C54 C -0.0989(4) 0.2455(6) 0.9666(5) 0.0518(16) Uani 1 1 d . U . . .
H54 H -0.156429 0.254178 0.946991 0.062 Uiso 1 1 calc R U . . .
C55 C -0.0653(5) 0.1554(6) 1.0151(5) 0.0544(17) Uani 1 1 d . U . . .
H55 H -0.099610 0.101771 1.028592 0.065 Uiso 1 1 calc R U . . .
C56 C 0.0188(4) 0.1423(5) 1.0444(4) 0.0475(15) Uani 1 1 d . U . . .
H56 H 0.042101 0.079670 1.077642 0.057 Uiso 1 1 calc R U . . .
C57 C 0.0686(4) 0.2217(5) 1.0247(4) 0.0361(12) Uani 1 1 d . U . . .
H57 H 0.126205 0.213999 1.046024 0.043 Uiso 1 1 calc R U . . .
C58 C 0.1131(5) 0.8051(7) 1.0270(5) 0.0356(17) Uani 0.692(7) 1 d . U P B 1
Cl1 Cl 0.78556(14) 0.68837(19) 0.24760(19) 0.0791(6) Uani 1 1 d . U . . .
Cl2 Cl 0.6608(3) 0.5265(4) 0.2408(2) 0.1392(17) Uani 1 1 d . U . . .
C59 C 0.7041(7) 0.6131(9) 0.1845(6) 0.076(2) Uani 1 1 d . U . . .
H59A H 0.722963 0.567415 0.145533 0.091 Uiso 1 1 calc R U . . .
H59B H 0.662147 0.665536 0.151491 0.091 Uiso 1 1 calc R U . . .
Cl3 Cl -0.04488(14) 0.1603(2) 0.7727(2) 0.0889(8) Uani 1 1 d . U . . .
Cl4 Cl 0.0930(3) 0.0302(3) 0.7695(2) 0.1262(14) Uani 1 1 d . U . . .
C60 C 0.0328(6) 0.0711(9) 0.8286(6) 0.077(3) Uani 1 1 d . U . . .
H60A H 0.066903 0.109709 0.879099 0.093 Uiso 1 1 calc R U . . .
H60B H 0.008552 0.004431 0.846071 0.093 Uiso 1 1 calc R U . . .
S2A S 0.0796(5) 0.6985(4) 0.9863(5) 0.0421(18) Uani 0.308(7) 1 d D U P B 2
F9 F -0.0137(7) 0.8710(13) 0.9324(9) 0.054(3) Uani 0.308(7) 1 d D U P B 2
F7 F 0.0465(9) 0.8659(15) 1.0682(9) 0.0481(15) Uani 0.308(7) 1 d D U P B 2
F8 F 0.1174(11) 0.910(3) 0.9831(17) 0.056(2) Uani 0.308(7) 1 d D U P B 2
C61 C 0.0554(11) 0.8476(14) 0.9924(11) 0.054(5) Uani 0.308(7) 1 d D U P B 2
O12A O 0.1526(11) 0.6858(17) 1.0553(12) 0.053(4) Uani 0.308(7) 1 d D U P B 2
O11A O 0.008(2) 0.648(3) 0.995(3) 0.036(2) Uani 0.308(7) 1 d D U P B 2
S3 S 0.7037(9) 0.7721(11) 0.5587(9) 0.043(4) Uani 0.128(6) 1 d D U P A 2
F10 F 0.662(2) 0.656(3) 0.419(2) 0.062(11) Uani 0.128(6) 1 d D U P A 2
C62 C 0.628(2) 0.695(3) 0.475(2) 0.054(13) Uani 0.128(6) 1 d D U P A 2
F13 F 0.604(2) 0.610(3) 0.511(2) 0.0519(12) Uani 0.128(6) 1 d D U P A 2
F16 F 0.566(2) 0.765(3) 0.439(2) 0.0459(13) Uani 0.128(6) 1 d D U P A 2
O16 O 0.767(2) 0.698(4) 0.596(3) 0.056(10) Uani 0.128(6) 1 d . U P A 2
O6A O 0.724(7) 0.869(5) 0.521(6) 0.0411(17) Uani 0.128(6) 1 d D U P A 2

loop_
_atom_site_aniso_label
_atom_site_aniso_U_11
_atom_site_aniso_U_22
_atom_site_aniso_U_33
_atom_site_aniso_U_23
_atom_site_aniso_U_13
_atom_site_aniso_U_12
Ni1 0.0283(4) 0.0356(4) 0.0231(4) 0.0026(3) 0.0116(3) -0.0018(3)
S1 0.0343(9) 0.0300(7) 0.0292(9) 0.0049(6) 0.0165(8) 0.0063(6)
F1 0.048(3) 0.041(2) 0.070(3) -0.002(2) 0.022(2) -0.0055(18)
F2 0.083(4) 0.046(2) 0.050(3) -0.007(2) 0.035(3) 0.010(2)
F3 0.043(2) 0.049(3) 0.053(3) 0.007(2) 0.0117(19) 0.0190(18)
O1 0.0290(16) 0.0260(15) 0.0238(16) -0.0021(13) 0.0156(14) 0.0002(12)
O2 0.0306(17) 0.0350(17) 0.0288(19) 0.0005(15) 0.0106(15) -0.0065(14)
O3 0.0312(18) 0.044(2) 0.032(2) 0.0079(16) 0.0136(16) -0.0038(16)
O4 0.0396(19) 0.0325(17) 0.037(2) 0.0057(15) 0.0219(16) 0.0055(14)
O5 0.050(3) 0.054(3) 0.035(2) 0.014(3) 0.014(2) 0.014(2)
O6 0.049(4) 0.043(3) 0.043(4) -0.003(3) 0.031(2) -0.004(3)
N1 0.033(2) 0.038(2) 0.024(2) 0.0049(17) 0.0122(17) 0.0007(17)
N2 0.038(2) 0.043(2) 0.025(2) -0.0055(18) 0.0134(18) -0.0122(19)
N3 0.031(2) 0.068(3) 0.031(2) 0.010(2) 0.0105(19) -0.006(2)
C1 0.040(3) 0.032(2) 0.029(3) 0.004(2) 0.013(2) 0.000(2)
C2 0.038(3) 0.037(3) 0.034(3) 0.005(2) 0.011(2) -0.006(2)
C3 0.032(2) 0.052(3) 0.033(3) 0.003(2) 0.012(2) -0.012(2)
C4 0.038(3) 0.050(3) 0.033(3) 0.001(2) 0.016(2) -0.004(2)
C5 0.032(2) 0.044(3) 0.019(2) 0.0002(19) 0.0097(19) 0.001(2)
C6 0.045(3) 0.049(3) 0.025(2) -0.003(2) 0.020(2) -0.007(2)
C7 0.049(3) 0.034(2) 0.035(3) -0.009(2) 0.022(2) -0.013(2)
C8 0.044(3) 0.025(2) 0.034(3) -0.0054(19) 0.022(2) -0.0063(19)
C9 0.034(2) 0.020(2) 0.035(3) -0.0004(18) 0.021(2) -0.0010(17)
C10 0.036(2) 0.024(2) 0.035(3) -0.0003(19) 0.022(2) -0.0001(18)
C11 0.034(3) 0.035(3) 0.051(3) 0.001(2) 0.025(2) 0.002(2)
C12 0.049(3) 0.039(3) 0.053(4) -0.008(2) 0.034(3) 0.002(2)
C13 0.054(3) 0.032(2) 0.040(3) -0.008(2) 0.027(3) -0.004(2)
C14 0.048(3) 0.064(4) 0.031(3) -0.007(3) 0.014(3) -0.022(3)
C15 0.037(3) 0.071(4) 0.038(3) 0.005(3) 0.009(2) -0.007(3)
C16 0.040(3) 0.075(5) 0.048(4) 0.031(3) 0.013(3) 0.017(3)
C17 0.024(2) 0.082(5) 0.046(4) 0.014(3) 0.011(2) -0.004(3)
C18 0.030(2) 0.029(2) 0.035(3) -0.002(2) 0.014(2) 0.0016(19)
C19 0.028(3) 0.049(3) 0.056(4) -0.009(3) 0.012(3) -0.005(2)
C20 0.043(3) 0.027(2) 0.039(3) -0.005(2) 0.018(2) 0.000(2)
C21 0.035(3) 0.041(3) 0.031(3) 0.001(2) 0.009(2) -0.001(2)
C22 0.029(2) 0.034(2) 0.028(3) -0.005(2) 0.014(2) -0.0054(19)
C23 0.038(3) 0.033(2) 0.028(2) -0.0059(19) 0.019(2) -0.0087(19)
C24 0.035(3) 0.058(3) 0.042(3) 0.001(3) 0.019(2) -0.006(2)
C25 0.038(3) 0.074(4) 0.044(3) 0.000(3) 0.018(3) -0.015(3)
C26 0.055(3) 0.062(4) 0.041(3) -0.007(3) 0.027(3) -0.025(3)
C27 0.061(3) 0.039(3) 0.040(3) -0.006(2) 0.029(3) -0.014(3)
C28 0.044(3) 0.038(3) 0.037(3) -0.005(2) 0.023(2) -0.005(2)
C29 0.039(3) 0.035(3) 0.033(3) 0.001(2) 0.013(3) 0.004(2)
Ni2 0.0297(4) 0.0340(4) 0.0239(4) 0.0026(3) 0.0110(3) -0.0011(3)
S2 0.0234(10) 0.0323(10) 0.0236(11) -0.0008(8) 0.0094(9) 0.0001(8)
F4 0.035(3) 0.055(3) 0.036(3) 0.001(3) 0.000(2) 0.000(2)
F5 0.053(4) 0.052(3) 0.046(3) -0.014(2) 0.024(3) 0.001(3)
F6 0.064(5) 0.049(5) 0.054(4) -0.001(3) 0.019(4) -0.023(4)
O7 0.0253(15) 0.0295(16) 0.0269(17) -0.0023(13) 0.0137(14) 0.0019(13)
O8 0.0316(18) 0.0375(18) 0.0277(19) 0.0026(15) 0.0101(15) -0.0059(14)
O9 0.0287(17) 0.045(2) 0.0297(19) 0.0058(16) 0.0109(15) -0.0055(15)
O10 0.0379(19) 0.0340(18) 0.039(2) 0.0015(15) 0.0230(17) 0.0031(14)
O11 0.047(5) 0.037(6) 0.036(3) -0.008(4) 0.029(3) -0.008(4)
O12 0.035(3) 0.050(4) 0.037(3) 0.006(3) 0.007(2) 0.015(3)
N4 0.032(2) 0.036(2) 0.029(2) 0.0045(17) 0.0118(18) 0.0002(17)
N5 0.046(3) 0.043(2) 0.022(2) -0.0056(18) 0.0148(19) -0.012(2)
N6 0.038(2) 0.051(3) 0.031(3) 0.009(2) 0.006(2) -0.003(2)
C30 0.035(2) 0.037(3) 0.033(3) 0.005(2) 0.015(2) 0.005(2)
C31 0.042(3) 0.036(3) 0.035(3) 0.005(2) 0.014(2) -0.002(2)
C32 0.036(3) 0.049(3) 0.033(3) 0.006(2) 0.016(2) -0.004(2)
C33 0.036(3) 0.048(3) 0.026(2) -0.001(2) 0.013(2) -0.005(2)
C34 0.036(2) 0.045(3) 0.025(2) 0.005(2) 0.010(2) 0.000(2)
C35 0.053(3) 0.046(3) 0.027(3) -0.002(2) 0.021(2) -0.008(2)
C36 0.047(3) 0.027(2) 0.035(3) -0.008(2) 0.022(2) -0.007(2)
C37 0.046(3) 0.026(2) 0.039(3) -0.001(2) 0.028(2) -0.001(2)
C38 0.034(2) 0.022(2) 0.031(2) 0.0028(18) 0.022(2) 0.0037(17)
C39 0.033(2) 0.022(2) 0.036(3) 0.0061(18) 0.019(2) 0.0038(17)
C40 0.035(2) 0.035(2) 0.052(3) 0.000(2) 0.026(2) 0.002(2)
C41 0.049(3) 0.032(2) 0.069(4) -0.006(3) 0.042(3) 0.003(2)
C42 0.056(3) 0.031(2) 0.051(3) -0.010(2) 0.035(3) 0.000(2)
C43 0.051(3) 0.062(4) 0.034(3) -0.014(3) 0.012(3) -0.017(3)
C44 0.050(3) 0.076(4) 0.027(3) 0.002(3) 0.005(2) -0.010(3)
C45 0.029(3) 0.079(4) 0.045(4) 0.013(3) 0.006(2) -0.002(3)
C46 0.038(3) 0.076(5) 0.048(4) 0.026(3) 0.009(3) 0.007(3)
C47 0.025(2) 0.034(2) 0.030(3) 0.000(2) 0.0081(19) -0.0041(18)
C48 0.036(3) 0.047(3) 0.029(3) 0.006(2) 0.009(2) -0.004(2)
C49 0.044(3) 0.027(2) 0.038(3) -0.002(2) 0.017(2) -0.004(2)
C50 0.029(3) 0.056(3) 0.051(4) -0.001(3) 0.013(3) -0.007(2)
C51 0.029(2) 0.031(2) 0.024(2) -0.0009(18) 0.013(2) -0.0012(18)
C52 0.035(3) 0.039(3) 0.033(3) -0.006(2) 0.019(2) -0.007(2)
C53 0.039(3) 0.059(3) 0.034(3) 0.002(3) 0.012(2) -0.006(3)
C54 0.041(3) 0.071(4) 0.048(4) 0.000(3) 0.019(3) -0.016(3)
C55 0.062(4) 0.059(4) 0.052(4) -0.011(3) 0.031(3) -0.029(3)
C56 0.063(4) 0.044(3) 0.047(3) 0.001(3) 0.033(3) -0.005(3)
C57 0.041(3) 0.035(3) 0.040(3) -0.003(2) 0.023(2) -0.002(2)
C58 0.036(4) 0.042(4) 0.028(4) -0.002(3) 0.009(3) -0.005(3)
Cl1 0.0632(11) 0.0672(12) 0.1043(18) 0.0079(12) 0.0223(12) 0.0009(9)
Cl2 0.171(3) 0.138(3) 0.0797(19) 0.0319(19) -0.001(2) -0.097(3)
C59 0.100(6) 0.078(5) 0.052(4) 0.008(4) 0.025(4) 0.010(4)
Cl3 0.0639(12) 0.0765(13) 0.125(2) -0.0261(14) 0.0270(13) -0.0010(10)
Cl4 0.165(3) 0.134(3) 0.0768(18) 0.0002(18) 0.0334(19) 0.090(3)
C60 0.075(5) 0.105(6) 0.050(4) -0.016(4) 0.017(4) 0.001(5)
S2A 0.053(4) 0.040(2) 0.045(4) 0.011(2) 0.032(4) 0.012(2)
F9 0.043(6) 0.051(8) 0.067(8) 0.003(7) 0.016(6) 0.016(6)
F7 0.053(4) 0.052(3) 0.046(3) -0.014(2) 0.024(3) 0.001(3)
F8 0.064(5) 0.049(5) 0.054(4) -0.001(3) 0.019(4) -0.023(4)
C61 0.051(9) 0.054(9) 0.063(10) 0.001(8) 0.028(8) 0.000(8)
O12A 0.050(9) 0.057(10) 0.057(10) 0.017(8) 0.022(8) 0.018(8)
O11A 0.047(5) 0.037(6) 0.036(3) -0.008(4) 0.029(3) -0.008(4)
S3 0.039(7) 0.054(6) 0.040(7) 0.001(5) 0.017(6) -0.002(5)
F10 0.069(19) 0.068(19) 0.053(17) -0.027(14) 0.023(15) 0.001(15)
C62 0.051(16) 0.053(16) 0.059(16) -0.005(11) 0.021(11) -0.001(11)
F13 0.048(3) 0.041(2) 0.070(3) -0.002(2) 0.022(2) -0.0055(18)
F16 0.050(3) 0.054(3) 0.035(2) 0.014(3) 0.014(2) 0.014(2)
O16 0.042(15) 0.055(18) 0.08(2) -0.006(16) 0.027(15) 0.017(13)
O6A 0.049(4) 0.043(3) 0.043(4) -0.003(3) 0.031(2) -0.004(3)

loop_
_atom_type_symbol
_atom_type_description
_atom_type_scat_dispersion_real
_atom_type_scat_dispersion_imag
_atom_type_scat_source
C C 0.0181 0.0091 'International Tables Vol C Tables 4.2.6.8 and 6.1.1.4'
H H 0.0000 0.0000 'International Tables Vol C Tables 4.2.6.8 and 6.1.1.4'
Cl Cl 0.3639 0.7018 'International Tables Vol C Tables 4.2.6.8 and 6.1.1.4'
F F 0.0727 0.0534 'International Tables Vol C Tables 4.2.6.8 and 6.1.1.4'
N N 0.0311 0.0180 'International Tables Vol C Tables 4.2.6.8 and 6.1.1.4'
Ni Ni -3.0029 0.5091 'International Tables Vol C Tables 4.2.6.8 and 6.1.1.4'
O O 0.0492 0.0322 'International Tables Vol C Tables 4.2.6.8 and 6.1.1.4'
S S 0.3331 0.5567 'International Tables Vol C Tables 4.2.6.8 and 6.1.1.4'

loop_
_exptl_crystal_face_index_h
_exptl_crystal_face_index_k
_exptl_crystal_face_index_l
_exptl_crystal_face_perp_dist
-2 8 1 0.0974
2 -8 -1 0.0974
-5 0 -8 0.0600
5 0 8 0.0300
-11 0 5 0.0350
11 0 -5 0.0350

loop_
_geom_angle_atom_site_label_1
_geom_angle_atom_site_label_2
_geom_angle_atom_site_label_3
_geom_angle
_geom_angle_site_symmetry_1
_geom_angle_site_symmetry_3
_geom_angle_publ_flag
O1 Ni1 O2 85.07(14) . . ?
O1 Ni1 N3 173.15(17) . . ?
O2 Ni1 N3 88.34(17) . . ?
O4 Ni1 O1 90.41(15) . . ?
O4 Ni1 O2 92.91(15) . . ?
O4 Ni1 N3 91.8(2) . . ?
N1 Ni1 O1 90.33(16) . . ?
N1 Ni1 O2 173.41(16) . . ?
N1 Ni1 O4 91.83(16) . . ?
N1 Ni1 N3 96.09(18) . . ?
N2 Ni1 O1 92.58(17) . . ?
N2 Ni1 O2 94.27(16) . . ?
N2 Ni1 O4 172.44(17) . . ?
N2 Ni1 N1 81.21(18) . . ?
N2 Ni1 N3 86.0(2) . . ?
O4 S1 C29 100.5(3) . . ?
O5 S1 O4 115.8(3) . . ?
O5 S1 O6 115.9(6) . . ?
O5 S1 C29 104.1(4) . . ?
O6 S1 O4 114.6(5) . . ?
O6 S1 C29 103.1(4) . . ?
C9 O1 Ni1 122.6(3) . . ?
C22 O2 Ni1 130.8(3) . . ?
S1 O4 Ni1 136.3(2) . . ?
S3 O4 Ni1 135.8(6) . . ?
C1 N1 Ni1 125.4(3) . . ?
C1 N1 C5 119.0(4) . . ?
C5 N1 Ni1 115.0(4) . . ?
C6 N2 Ni1 112.6(3) . . ?
C6 N2 C7 109.6(4) . . ?
C7 N2 Ni1 108.7(3) . . ?
C14 N2 Ni1 102.1(4) . . ?
C14 N2 C6 111.4(5) . . ?
C14 N2 C7 112.4(5) . . ?
C15 N3 Ni1 105.3(4) . . ?
C15 N3 C17 109.8(5) . . ?
C16 N3 Ni1 112.4(4) . . ?
C16 N3 C15 110.3(5) . . ?
C16 N3 C17 106.5(5) . . ?
C17 N3 Ni1 112.6(4) . . ?
N1 C1 H1 119.1 . . ?
N1 C1 C2 121.7(5) . . ?
C2 C1 H1 119.1 . . ?
C1 C2 H2 120.6 . . ?
C3 C2 C1 118.7(5) . . ?
C3 C2 H2 120.6 . . ?
C2 C3 H3 120.3 . . ?
C4 C3 C2 119.4(5) . . ?
C4 C3 H3 120.3 . . ?
C3 C4 H4 120.0 . . ?
C3 C4 C5 119.9(5) . . ?
C5 C4 H4 120.0 . . ?
N1 C5 C4 121.0(5) . . ?
N1 C5 C6 116.6(4) . . ?
C4 C5 C6 122.3(5) . . ?
N2 C6 C5 112.5(4) . . ?
N2 C6 H6A 109.1 . . ?
N2 C6 H6B 109.1 . . ?
C5 C6 H6A 109.1 . . ?
C5 C6 H6B 109.1 . . ?
H6A C6 H6B 107.8 . . ?
N2 C7 H7A 109.3 . . ?
N2 C7 H7B 109.3 . . ?
N2 C7 C8 111.7(4) . . ?
H7A C7 H7B 107.9 . . ?
C8 C7 H7A 109.3 . . ?
C8 C7 H7B 109.3 . . ?
C9 C8 C7 120.7(4) . . ?
C13 C8 C7 120.2(5) . . ?
C13 C8 C9 119.1(5) . . ?
O1 C9 C8 117.8(4) . . ?
O1 C9 C10 119.9(4) . . ?
C10 C9 C8 122.3(4) . . ?
C9 C10 C11 116.2(5) . . ?
C9 C10 C18 122.6(4) . . ?
C11 C10 C18 121.3(5) . . ?
C10 C11 H11 119.0 . . ?
C12 C11 C10 121.9(5) . . ?
C12 C11 H11 119.0 . . ?
C11 C12 H12 119.8 . . ?
C13 C12 C11 120.5(5) . . ?
C13 C12 H12 119.8 . . ?
C8 C13 H13 120.1 . . ?
C12 C13 C8 119.9(5) . . ?
C12 C13 H13 120.1 . . ?
N2 C14 H14A 110.0 . . ?
N2 C14 H14B 110.0 . . ?
N2 C14 C15 108.6(5) . . ?
H14A C14 H14B 108.3 . . ?
C15 C14 H14A 110.0 . . ?
C15 C14 H14B 110.0 . . ?
N3 C15 C14 110.0(5) . . ?
N3 C15 H15A 109.7 . . ?
N3 C15 H15B 109.7 . . ?
C14 C15 H15A 109.7 . . ?
C14 C15 H15B 109.7 . . ?
H15A C15 H15B 108.2 . . ?
N3 C16 H16A 109.5 . . ?
N3 C16 H16B 109.5 . . ?
N3 C16 H16C 109.5 . . ?
H16A C16 H16B 109.5 . . ?
H16A C16 H16C 109.5 . . ?
H16B C16 H16C 109.5 . . ?
N3 C17 H17A 109.5 . . ?
N3 C17 H17B 109.5 . . ?
N3 C17 H17C 109.5 . . ?
H17A C17 H17B 109.5 . . ?
H17A C17 H17C 109.5 . . ?
H17B C17 H17C 109.5 . . ?
C10 C18 C21 110.7(4) . . ?
C19 C18 C10 112.3(4) . . ?
C19 C18 C20 107.8(5) . . ?
C19 C18 C21 106.6(5) . . ?
C20 C18 C10 109.6(5) . . ?
C20 C18 C21 109.8(4) . . ?
C18 C19 H19A 109.5 . . ?
C18 C19 H19B 109.5 . . ?
C18 C19 H19C 109.5 . . ?
H19A C19 H19B 109.5 . . ?
H19A C19 H19C 109.5 . . ?
H19B C19 H19C 109.5 . . ?
C18 C20 H20A 109.5 . . ?
C18 C20 H20B 109.5 . . ?
C18 C20 H20C 109.5 . . ?
H20A C20 H20B 109.5 . . ?
H20A C20 H20C 109.5 . . ?
H20B C20 H20C 109.5 . . ?
C18 C21 H21A 109.5 . . ?
C18 C21 H21B 109.5 . . ?
C18 C21 H21C 109.5 . . ?
H21A C21 H21B 109.5 . . ?
H21A C21 H21C 109.5 . . ?
H21B C21 H21C 109.5 . . ?
O2 C22 O3 125.2(4) . . ?
O2 C22 C23 118.2(5) . . ?
O3 C22 C23 116.6(5) . . ?
C24 C23 C22 118.7(5) . . ?
C28 C23 C22 120.5(5) . . ?
C28 C23 C24 120.8(5) . . ?
C23 C24 H24 120.4 . . ?
C23 C24 C25 119.3(6) . . ?
C25 C24 H24 120.4 . . ?
C24 C25 H25 120.1 . . ?
C26 C25 C24 119.8(6) . . ?
C26 C25 H25 120.1 . . ?
C25 C26 H26 119.6 . . ?
C27 C26 C25 120.8(5) . . ?
C27 C26 H26 119.6 . . ?
C26 C27 H27 120.2 . . ?
C26 C27 C28 119.5(6) . . ?
C28 C27 H27 120.2 . . ?
C23 C28 C27 119.8(6) . . ?
C23 C28 H28 120.1 . . ?
C27 C28 H28 120.1 . . ?
F1 C29 S1 112.0(4) . . ?
F1 C29 F2 108.5(6) . . ?
F1 C29 F3 107.1(5) . . ?
F2 C29 S1 110.4(5) . . ?
F2 C29 F3 107.2(5) . . ?
F3 C29 S1 111.6(5) . . ?
O7 Ni2 N6 172.33(18) . . ?
O8 Ni2 O7 86.01(14) . . ?
O8 Ni2 N5 94.64(16) . . ?
O8 Ni2 N6 87.58(17) . . ?
O10 Ni2 O7 89.73(15) . . ?
O10 Ni2 O8 92.68(15) . . ?
O10 Ni2 N5 172.65(17) . . ?
O10 Ni2 N6 94.78(19) . . ?
N4 Ni2 O7 89.24(16) . . ?
N4 Ni2 O8 174.02(17) . . ?
N4 Ni2 O10 90.91(17) . . ?
N4 Ni2 N5 81.84(18) . . ?
N4 Ni2 N6 96.88(19) . . ?
N5 Ni2 O7 91.37(17) . . ?
N5 Ni2 N6 85.0(2) . . ?
O10 S2 O11 113.4(5) . . ?
O10 S2 O12 114.4(3) . . ?
O10 S2 C58 100.2(3) . . ?
O11 S2 C58 105.2(9) . . ?
O12 S2 O11 117.6(7) . . ?
O12 S2 C58 103.3(4) . . ?
C38 O7 Ni2 122.8(3) . . ?
C51 O8 Ni2 130.4(3) . . ?
S2 O10 Ni2 142.8(3) . . ?
S2A O10 Ni2 136.6(3) . . ?
C30 N4 Ni2 126.2(4) . . ?
C30 N4 C34 118.6(4) . . ?
C34 N4 Ni2 114.5(4) . . ?
C35 N5 Ni2 111.8(3) . . ?
C36 N5 Ni2 109.2(3) . . ?
C36 N5 C35 109.6(4) . . ?
C43 N5 Ni2 102.6(4) . . ?
C43 N5 C35 112.1(5) . . ?
C43 N5 C36 111.4(5) . . ?
C44 N6 Ni2 104.7(4) . . ?
C44 N6 C45 109.2(5) . . ?
C45 N6 Ni2 112.6(4) . . ?
C46 N6 Ni2 111.3(4) . . ?
C46 N6 C44 111.3(5) . . ?
C46 N6 C45 107.8(5) . . ?
N4 C30 H30 118.4 . . ?
N4 C30 C31 123.1(5) . . ?
C31 C30 H30 118.4 . . ?
C30 C31 H31 120.7 . . ?
C30 C31 C32 118.7(5) . . ?
C32 C31 H31 120.7 . . ?
C31 C32 H32 120.7 . . ?
C33 C32 C31 118.6(5) . . ?
C33 C32 H32 120.7 . . ?
C32 C33 H33 120.2 . . ?
C32 C33 C34 119.5(5) . . ?
C34 C33 H33 120.2 . . ?
N4 C34 C33 121.4(5) . . ?
N4 C34 C35 118.0(5) . . ?
C33 C34 C35 120.5(5) . . ?
N5 C35 C34 111.5(4) . . ?
N5 C35 H35A 109.3 . . ?
N5 C35 H35B 109.3 . . ?
C34 C35 H35A 109.3 . . ?
C34 C35 H35B 109.3 . . ?
H35A C35 H35B 108.0 . . ?
N5 C36 H36A 109.1 . . ?
N5 C36 H36B 109.1 . . ?
N5 C36 C37 112.5(4) . . ?
H36A C36 H36B 107.8 . . ?
C37 C36 H36A 109.1 . . ?
C37 C36 H36B 109.1 . . ?
C38 C37 C36 122.2(4) . . ?
C38 C37 C42 118.5(5) . . ?
C42 C37 C36 119.3(5) . . ?
O7 C38 C37 118.3(5) . . ?
O7 C38 C39 119.3(4) . . ?
C37 C38 C39 122.3(4) . . ?
C38 C39 C40 116.6(5) . . ?
C38 C39 C47 122.9(4) . . ?
C40 C39 C47 120.5(5) . . ?
C39 C40 H40 119.2 . . ?
C41 C40 C39 121.5(6) . . ?
C41 C40 H40 119.2 . . ?
C40 C41 H41 119.8 . . ?
C42 C41 C40 120.4(5) . . ?
C42 C41 H41 119.8 . . ?
C37 C42 H42 119.7 . . ?
C41 C42 C37 120.7(5) . . ?
C41 C42 H42 119.7 . . ?
N5 C43 H43A 110.1 . . ?
N5 C43 H43B 110.1 . . ?
N5 C43 C44 108.2(6) . . ?
H43A C43 H43B 108.4 . . ?
C44 C43 H43A 110.1 . . ?
C44 C43 H43B 110.1 . . ?
N6 C44 C43 111.5(5) . . ?
N6 C44 H44A 109.3 . . ?
N6 C44 H44B 109.3 . . ?
C43 C44 H44A 109.3 . . ?
C43 C44 H44B 109.3 . . ?
H44A C44 H44B 108.0 . . ?
N6 C45 H45A 109.5 . . ?
N6 C45 H45B 109.5 . . ?
N6 C45 H45C 109.5 . . ?
H45A C45 H45B 109.5 . . ?
H45A C45 H45C 109.5 . . ?
H45B C45 H45C 109.5 . . ?
N6 C46 H46A 109.5 . . ?
N6 C46 H46B 109.5 . . ?
N6 C46 H46C 109.5 . . ?
H46A C46 H46B 109.5 . . ?
H46A C46 H46C 109.5 . . ?
H46B C46 H46C 109.5 . . ?
C48 C47 C39 109.4(4) . . ?
C49 C47 C39 110.3(4) . . ?
C49 C47 C48 109.9(4) . . ?
C49 C47 C50 107.4(5) . . ?
C50 C47 C39 111.8(4) . . ?
C50 C47 C48 108.0(5) . . ?
C47 C48 H48A 109.5 . . ?
C47 C48 H48B 109.5 . . ?
C47 C48 H48C 109.5 . . ?
H48A C48 H48B 109.5 . . ?
H48A C48 H48C 109.5 . . ?
H48B C48 H48C 109.5 . . ?
C47 C49 H49A 109.5 . . ?
C47 C49 H49B 109.5 . . ?
C47 C49 H49C 109.5 . . ?
H49A C49 H49B 109.5 . . ?
H49A C49 H49C 109.5 . . ?
H49B C49 H49C 109.5 . . ?
C47 C50 H50A 109.5 . . ?
C47 C50 H50B 109.5 . . ?
C47 C50 H50C 109.5 . . ?
H50A C50 H50B 109.5 . . ?
H50A C50 H50C 109.5 . . ?
H50B C50 H50C 109.5 . . ?
O8 C51 O9 124.4(4) . . ?
O8 C51 C52 118.4(5) . . ?
O9 C51 C52 117.2(5) . . ?
C53 C52 C51 119.8(5) . . ?
C57 C52 C51 120.8(5) . . ?
C57 C52 C53 119.3(5) . . ?
C52 C53 H53 120.2 . . ?
C54 C53 C52 119.5(6) . . ?
C54 C53 H53 120.2 . . ?
C53 C54 H54 119.7 . . ?
C55 C54 C53 120.6(6) . . ?
C55 C54 H54 119.7 . . ?
C54 C55 H55 119.9 . . ?
C54 C55 C56 120.1(6) . . ?
C56 C55 H55 119.9 . . ?
C55 C56 H56 120.3 . . ?
C55 C56 C57 119.5(6) . . ?
C57 C56 H56 120.3 . . ?
C52 C57 C56 120.8(6) . . ?
C52 C57 H57 119.6 . . ?
C56 C57 H57 119.6 . . ?
F4 C58 S2 111.4(6) . . ?
F4 C58 F6 107.6(7) . . ?
F5 C58 S2 111.3(6) . . ?
F5 C58 F4 107.6(7) . . ?
F5 C58 F6 107.7(8) . . ?
F6 C58 S2 110.9(7) . . ?
Cl1 C59 Cl2 112.2(5) . . ?
Cl1 C59 H59A 109.2 . . ?
Cl1 C59 H59B 109.2 . . ?
Cl2 C59 H59A 109.2 . . ?
Cl2 C59 H59B 109.2 . . ?
H59A C59 H59B 107.9 . . ?
Cl3 C60 H60A 109.5 . . ?
Cl3 C60 H60B 109.5 . . ?
Cl4 C60 Cl3 110.9(6) . . ?
Cl4 C60 H60A 109.5 . . ?
Cl4 C60 H60B 109.5 . . ?
H60A C60 H60B 108.0 . . ?
O10 S2A C61 102.6(7) . . ?
O12A S2A O10 115.3(8) . . ?
O12A S2A C61 102.3(11) . . ?
O11A S2A O10 116(2) . . ?
O11A S2A C61 100.7(17) . . ?
O11A S2A O12A 116(2) . . ?
F9 C61 S2A 108.9(13) . . ?
F9 C61 F7 110.5(14) . . ?
F9 C61 F8 110.3(16) . . ?
F7 C61 S2A 107.7(13) . . ?
F8 C61 S2A 108.9(17) . . ?
F8 C61 F7 110.5(17) . . ?
O4 S3 C62 92.8(13) . . ?
O4 S3 O16 120(2) . . ?
O4 S3 O6A 110(3) . . ?
O16 S3 C62 107(2) . . ?
O16 S3 O6A 117(5) . . ?
O6A S3 C62 106(5) . . ?
F10 C62 S3 111(3) . . ?
F13 C62 S3 106(3) . . ?
F13 C62 F10 110(3) . . ?
F13 C62 F16 111(3) . . ?
F16 C62 S3 108(3) . . ?
F16 C62 F10 110(3) . . ?

loop_
_geom_bond_atom_site_label_1
_geom_bond_atom_site_label_2
_geom_bond_distance
_geom_bond_site_symmetry_2
_geom_bond_publ_flag
Ni1 O1 2.082(4) . ?
Ni1 O2 2.094(4) . ?
Ni1 O4 2.081(4) . ?
Ni1 N1 2.078(4) . ?
Ni1 N2 2.073(5) . ?
Ni1 N3 2.135(5) . ?
S1 O4 1.477(4) . ?
S1 O5 1.428(6) . ?
S1 O6 1.442(10) . ?
S1 C29 1.829(6) . ?
F1 C29 1.325(8) . ?
F2 C29 1.330(8) . ?
F3 C29 1.341(8) . ?
O1 C9 1.373(5) . ?
O2 C22 1.240(7) . ?
O3 C22 1.275(7) . ?
O4 S3 1.356(12) . ?
N1 C1 1.341(7) . ?
N1 C5 1.354(6) . ?
N2 C6 1.483(6) . ?
N2 C7 1.497(8) . ?
N2 C14 1.475(8) . ?
N3 C15 1.465(9) . ?
N3 C16 1.463(9) . ?
N3 C17 1.496(7) . ?
C1 H1 0.9500 . ?
C1 C2 1.392(7) . ?
C2 H2 0.9500 . ?
C2 C3 1.376(8) . ?
C3 H3 0.9500 . ?
C3 C4 1.365(9) . ?
C4 H4 0.9500 . ?
C4 C5 1.381(7) . ?
C5 C6 1.497(8) . ?
C6 H6A 0.9900 . ?
C6 H6B 0.9900 . ?
C7 H7A 0.9900 . ?
C7 H7B 0.9900 . ?
C7 C8 1.521(8) . ?
C8 C9 1.427(7) . ?
C8 C13 1.382(7) . ?
C9 C10 1.389(8) . ?
C10 C11 1.409(6) . ?
C10 C18 1.539(7) . ?
C11 H11 0.9500 . ?
C11 C12 1.400(9) . ?
C12 H12 0.9500 . ?
C12 C13 1.375(9) . ?
C13 H13 0.9500 . ?
C14 H14A 0.9900 . ?
C14 H14B 0.9900 . ?
C14 C15 1.563(10) . ?
C15 H15A 0.9900 . ?
C15 H15B 0.9900 . ?
C16 H16A 0.9800 . ?
C16 H16B 0.9800 . ?
C16 H16C 0.9800 . ?
C17 H17A 0.9800 . ?
C17 H17B 0.9800 . ?
C17 H17C 0.9800 . ?
C18 C19 1.538(7) . ?
C18 C20 1.538(7) . ?
C18 C21 1.545(7) . ?
C19 H19A 0.9800 . ?
C19 H19B 0.9800 . ?
C19 H19C 0.9800 . ?
C20 H20A 0.9800 . ?
C20 H20B 0.9800 . ?
C20 H20C 0.9800 . ?
C21 H21A 0.9800 . ?
C21 H21B 0.9800 . ?
C21 H21C 0.9800 . ?
C22 C23 1.513(6) . ?
C23 C24 1.398(8) . ?
C23 C28 1.386(8) . ?
C24 H24 0.9500 . ?
C24 C25 1.399(8) . ?
C25 H25 0.9500 . ?
C25 C26 1.393(11) . ?
C26 H26 0.9500 . ?
C26 C27 1.388(10) . ?
C27 H27 0.9500 . ?
C27 C28 1.402(7) . ?
C28 H28 0.9500 . ?
Ni2 O7 2.094(4) . ?
Ni2 O8 2.086(4) . ?
Ni2 O10 2.074(4) . ?
Ni2 N4 2.072(4) . ?
Ni2 N5 2.090(5) . ?
Ni2 N6 2.149(5) . ?
S2 O10 1.426(4) . ?
S2 O11 1.445(16) . ?
S2 O12 1.429(7) . ?
S2 C58 1.828(8) . ?
F4 C58 1.332(10) . ?
F5 C58 1.311(9) . ?
F6 C58 1.332(12) . ?
O7 C38 1.378(5) . ?
O8 C51 1.251(7) . ?
O9 C51 1.274(6) . ?
O10 S2A 1.566(7) . ?
N4 C30 1.338(7) . ?
N4 C34 1.349(7) . ?
N5 C35 1.500(6) . ?
N5 C36 1.484(8) . ?
N5 C43 1.484(8) . ?
N6 C44 1.481(9) . ?
N6 C45 1.500(7) . ?
N6 C46 1.470(9) . ?
C30 H30 0.9500 . ?
C30 C31 1.372(7) . ?
C31 H31 0.9500 . ?
C31 C32 1.395(8) . ?
C32 H32 0.9500 . ?
C32 C33 1.379(9) . ?
C33 H33 0.9500 . ?
C33 C34 1.391(7) . ?
C34 C35 1.505(8) . ?
C35 H35A 0.9900 . ?
C35 H35B 0.9900 . ?
C36 H36A 0.9900 . ?
C36 H36B 0.9900 . ?
C36 C37 1.495(8) . ?
C37 C38 1.384(8) . ?
C37 C42 1.410(7) . ?
C38 C39 1.410(8) . ?
C39 C40 1.413(6) . ?
C39 C47 1.542(7) . ?
C40 H40 0.9500 . ?
C40 C41 1.381(9) . ?
C41 H41 0.9500 . ?
C41 C42 1.367(10) . ?
C42 H42 0.9500 . ?
C43 H43A 0.9900 . ?
C43 H43B 0.9900 . ?
C43 C44 1.516(11) . ?
C44 H44A 0.9900 . ?
C44 H44B 0.9900 . ?
C45 H45A 0.9800 . ?
C45 H45B 0.9800 . ?
C45 H45C 0.9800 . ?
C46 H46A 0.9800 . ?
C46 H46B 0.9800 . ?
C46 H46C 0.9800 . ?
C47 C48 1.536(7) . ?
C47 C49 1.523(7) . ?
C47 C50 1.534(7) . ?
C48 H48A 0.9800 . ?
C48 H48B 0.9800 . ?
C48 H48C 0.9800 . ?
C49 H49A 0.9800 . ?
C49 H49B 0.9800 . ?
C49 H49C 0.9800 . ?
C50 H50A 0.9800 . ?
C50 H50B 0.9800 . ?
C50 H50C 0.9800 . ?
C51 C52 1.494(7) . ?
C52 C53 1.401(8) . ?
C52 C57 1.377(9) . ?
C53 H53 0.9500 . ?
C53 C54 1.392(9) . ?
C54 H54 0.9500 . ?
C54 C55 1.372(11) . ?
C55 H55 0.9500 . ?
C55 C56 1.387(11) . ?
C56 H56 0.9500 . ?
C56 C57 1.393(8) . ?
C57 H57 0.9500 . ?
Cl1 C59 1.731(11) . ?
Cl2 C59 1.731(10) . ?
C59 H59A 0.9900 . ?
C59 H59B 0.9900 . ?
Cl3 C60 1.745(11) . ?
Cl4 C60 1.728(9) . ?
C60 H60A 0.9900 . ?
C60 H60B 0.9900 . ?
S2A C61 1.846(17) . ?
S2A O12A 1.43(2) . ?
S2A O11A 1.42(3) . ?
F9 C61 1.334(18) . ?
F7 C61 1.360(18) . ?
F8 C61 1.353(19) . ?
S3 C62 1.84(3) . ?
S3 O16 1.40(4) . ?
S3 O6A 1.43(4) . ?
F10 C62 1.35(3) . ?
C62 F13 1.32(3) . ?
C62 F16 1.35(3) . ?

loop_
_geom_torsion_atom_site_label_1
_geom_torsion_atom_site_label_2
_geom_torsion_atom_site_label_3
_geom_torsion_atom_site_label_4
_geom_torsion
_geom_torsion_site_symmetry_1
_geom_torsion_site_symmetry_2
_geom_torsion_site_symmetry_3
_geom_torsion_site_symmetry_4
_geom_torsion_publ_flag
Ni1 O1 C9 C8 41.0(5) . . . . ?
Ni1 O1 C9 C10 -138.3(4) . . . . ?
Ni1 O2 C22 O3 5.1(8) . . . . ?
Ni1 O2 C22 C23 -176.2(3) . . . . ?
Ni1 O4 S3 C62 -158.7(12) . . . . ?
Ni1 O4 S3 O16 90(3) . . . . ?
Ni1 O4 S3 O6A -50(5) . . . . ?
Ni1 N1 C1 C2 -171.5(4) . . . . ?
Ni1 N1 C5 C4 169.6(4) . . . . ?
Ni1 N1 C5 C6 -12.9(6) . . . . ?
Ni1 N2 C6 C5 -12.3(6) . . . . ?
Ni1 N2 C7 C8 69.2(4) . . . . ?
Ni1 N2 C14 C15 -51.5(5) . . . . ?
Ni1 N3 C15 C14 -30.5(5) . . . . ?
O1 C9 C10 C11 178.1(4) . . . . ?
O1 C9 C10 C18 -1.7(7) . . . . ?
O2 C22 C23 C24 20.0(7) . . . . ?
O2 C22 C23 C28 -158.1(5) . . . . ?
O3 C22 C23 C24 -161.2(5) . . . . ?
O3 C22 C23 C28 20.7(7) . . . . ?
O4 S1 C29 F1 57.7(5) . . . . ?
O4 S1 C29 F2 178.7(5) . . . . ?
O4 S1 C29 F3 -62.3(5) . . . . ?
O4 S3 C62 F10 178(3) . . . . ?
O4 S3 C62 F13 -63(2) . . . . ?
O4 S3 C62 F16 57(2) . . . . ?
O5 S1 O4 Ni1 -83.7(5) . . . . ?
O5 S1 C29 F1 -62.5(6) . . . . ?
O5 S1 C29 F2 58.5(6) . . . . ?
O5 S1 C29 F3 177.6(4) . . . . ?
O6 S1 O4 Ni1 55.2(6) . . . . ?
O6 S1 C29 F1 176.2(7) . . . . ?
O6 S1 C29 F2 -62.8(7) . . . . ?
O6 S1 C29 F3 56.2(7) . . . . ?
N1 C1 C2 C3 2.4(9) . . . . ?
N1 C5 C6 N2 16.7(7) . . . . ?
N2 C7 C8 C9 -64.1(6) . . . . ?
N2 C7 C8 C13 115.6(5) . . . . ?
N2 C14 C15 N3 58.2(6) . . . . ?
C1 N1 C5 C4 -2.9(8) . . . . ?
C1 N1 C5 C6 174.6(5) . . . . ?
C1 C2 C3 C4 -2.2(9) . . . . ?
C2 C3 C4 C5 -0.4(9) . . . . ?
C3 C4 C5 N1 3.0(9) . . . . ?
C3 C4 C5 C6 -174.4(6) . . . . ?
C4 C5 C6 N2 -165.8(5) . . . . ?
C5 N1 C1 C2 0.2(8) . . . . ?
C6 N2 C7 C8 -54.3(6) . . . . ?
C6 N2 C14 C15 68.9(6) . . . . ?
C7 N2 C6 C5 108.8(5) . . . . ?
C7 N2 C14 C15 -167.8(4) . . . . ?
C7 C8 C9 O1 1.8(7) . . . . ?
C7 C8 C9 C10 -178.9(5) . . . . ?
C7 C8 C13 C12 -179.6(5) . . . . ?
C8 C9 C10 C11 -1.2(7) . . . . ?
C8 C9 C10 C18 179.0(5) . . . . ?
C9 C8 C13 C12 0.1(8) . . . . ?
C9 C10 C11 C12 -0.4(8) . . . . ?
C9 C10 C18 C19 -177.6(5) . . . . ?
C9 C10 C18 C20 62.7(6) . . . . ?
C9 C10 C18 C21 -58.6(6) . . . . ?
C10 C11 C12 C13 1.9(9) . . . . ?
C11 C10 C18 C19 2.6(7) . . . . ?
C11 C10 C18 C20 -117.1(5) . . . . ?
C11 C10 C18 C21 121.6(5) . . . . ?
C11 C12 C13 C8 -1.7(9) . . . . ?
C13 C8 C9 O1 -177.9(5) . . . . ?
C13 C8 C9 C10 1.4(8) . . . . ?
C14 N2 C6 C5 -126.2(5) . . . . ?
C14 N2 C7 C8 -178.6(4) . . . . ?
C16 N3 C15 C14 -152.0(5) . . . . ?
C17 N3 C15 C14 90.9(6) . . . . ?
C18 C10 C11 C12 179.4(5) . . . . ?
C22 C23 C24 C25 -178.0(5) . . . . ?
C22 C23 C28 C27 176.7(5) . . . . ?
C23 C24 C25 C26 1.4(10) . . . . ?
C24 C23 C28 C27 -1.3(8) . . . . ?
C24 C25 C26 C27 -1.6(10) . . . . ?
C25 C26 C27 C28 0.4(10) . . . . ?
C26 C27 C28 C23 1.1(9) . . . . ?
C28 C23 C24 C25 0.0(9) . . . . ?
C29 S1 O4 Ni1 164.9(4) . . . . ?
Ni2 O7 C38 C37 -39.5(5) . . . . ?
Ni2 O7 C38 C39 141.9(4) . . . . ?
Ni2 O8 C51 O9 -4.5(7) . . . . ?
Ni2 O8 C51 C52 177.8(3) . . . . ?
Ni2 O10 S2A C61 -174.2(6) . . . . ?
Ni2 O10 S2A O12A 75.5(12) . . . . ?
Ni2 O10 S2A O11A -65(2) . . . . ?
Ni2 N4 C30 C31 168.7(4) . . . . ?
Ni2 N4 C34 C33 -169.5(4) . . . . ?
Ni2 N4 C34 C35 14.0(7) . . . . ?
Ni2 N5 C35 C34 13.0(6) . . . . ?
Ni2 N5 C36 C37 -68.4(5) . . . . ?
Ni2 N5 C43 C44 51.8(5) . . . . ?
Ni2 N6 C44 C43 30.4(6) . . . . ?
O7 C38 C39 C40 -179.3(4) . . . . ?
O7 C38 C39 C47 -0.4(7) . . . . ?
O8 C51 C52 C53 -23.9(7) . . . . ?
O8 C51 C52 C57 153.1(5) . . . . ?
O9 C51 C52 C53 158.2(5) . . . . ?
O9 C51 C52 C57 -24.7(7) . . . . ?
O10 S2 C58 F4 -60.6(6) . . . . ?
O10 S2 C58 F5 179.2(6) . . . . ?
O10 S2 C58 F6 59.3(7) . . . . ?
O10 S2A C61 F9 62.0(12) . . . . ?
O10 S2A C61 F7 -178.1(11) . . . . ?
O10 S2A C61 F8 -58.3(16) . . . . ?
O11 S2 O10 Ni2 37.6(11) . . . . ?
O11 S2 C58 F4 57.2(7) . . . . ?
O11 S2 C58 F5 -63.0(8) . . . . ?
O11 S2 C58 F6 177.1(8) . . . . ?
O12 S2 O10 Ni2 -101.0(6) . . . . ?
O12 S2 C58 F4 -179.0(5) . . . . ?
O12 S2 C58 F5 60.9(7) . . . . ?
O12 S2 C58 F6 -59.0(7) . . . . ?
N4 C30 C31 C32 -0.4(9) . . . . ?
N4 C34 C35 N5 -18.1(8) . . . . ?
N5 C36 C37 C38 62.9(7) . . . . ?
N5 C36 C37 C42 -117.1(5) . . . . ?
N5 C43 C44 N6 -58.1(7) . . . . ?
C30 N4 C34 C33 1.3(8) . . . . ?
C30 N4 C34 C35 -175.2(5) . . . . ?
C30 C31 C32 C33 1.4(9) . . . . ?
C31 C32 C33 C34 -1.1(9) . . . . ?
C32 C33 C34 N4 -0.3(9) . . . . ?
C32 C33 C34 C35 176.1(6) . . . . ?
C33 C34 C35 N5 165.4(5) . . . . ?
C34 N4 C30 C31 -1.0(8) . . . . ?
C35 N5 C36 C37 54.3(6) . . . . ?
C35 N5 C43 C44 -68.3(6) . . . . ?
C36 N5 C35 C34 -108.2(5) . . . . ?
C36 N5 C43 C44 168.5(5) . . . . ?
C36 C37 C38 O7 -1.6(7) . . . . ?
C36 C37 C38 C39 177.0(5) . . . . ?
C36 C37 C42 C41 -178.2(6) . . . . ?
C37 C38 C39 C40 2.1(7) . . . . ?
C37 C38 C39 C47 -178.9(5) . . . . ?
C38 C37 C42 C41 1.8(9) . . . . ?
C38 C39 C40 C41 -0.1(8) . . . . ?
C38 C39 C47 C48 60.2(6) . . . . ?
C38 C39 C47 C49 -60.8(6) . . . . ?
C38 C39 C47 C50 179.8(5) . . . . ?
C39 C40 C41 C42 -1.0(9) . . . . ?
C40 C39 C47 C48 -120.9(5) . . . . ?
C40 C39 C47 C49 118.1(5) . . . . ?
C40 C39 C47 C50 -1.3(7) . . . . ?
C40 C41 C42 C37 0.1(9) . . . . ?
C42 C37 C38 O7 178.5(5) . . . . ?
C42 C37 C38 C39 -2.9(8) . . . . ?
C43 N5 C35 C34 127.6(6) . . . . ?
C43 N5 C36 C37 178.9(5) . . . . ?
C45 N6 C44 C43 -90.4(6) . . . . ?
C46 N6 C44 C43 150.7(5) . . . . ?
C47 C39 C40 C41 -179.1(5) . . . . ?
C51 C52 C53 C54 175.6(6) . . . . ?
C51 C52 C57 C56 -174.7(5) . . . . ?
C52 C53 C54 C55 0.2(10) . . . . ?
C53 C52 C57 C56 2.4(9) . . . . ?
C53 C54 C55 C56 0.4(11) . . . . ?
C54 C55 C56 C57 0.4(10) . . . . ?
C55 C56 C57 C52 -1.8(9) . . . . ?
C57 C52 C53 C54 -1.5(9) . . . . ?
C58 S2 O10 Ni2 149.2(5) . . . . ?
O12A S2A C61 F9 -178.1(12) . . . . ?
O12A S2A C61 F7 -58.3(14) . . . . ?
O12A S2A C61 F8 61.6(17) . . . . ?
O11A S2A C61 F9 -58(3) . . . . ?
O11A S2A C61 F7 62(3) . . . . ?
O11A S2A C61 F8 -178(3) . . . . ?
O16 S3 C62 F10 -60(3) . . . . ?
O16 S3 C62 F13 60(3) . . . . ?
O16 S3 C62 F16 180(3) . . . . ?
O6A S3 C62 F10 66(4) . . . . ?
O6A S3 C62 F13 -175(4) . . . . ?
O6A S3 C62 F16 -55(4) . . . . ?

loop_
_twin_individual_id
_twin_individual_mass_fraction_refined
1 0.56(3)
2 0.44(3)

loop_
_exptl_oxdiff_crystal_face_indexfrac_h
_exptl_oxdiff_crystal_face_indexfrac_k
_exptl_oxdiff_crystal_face_indexfrac_l
_exptl_oxdiff_crystal_face_x
_exptl_oxdiff_crystal_face_y
_exptl_oxdiff_crystal_face_z
-1.7622 7.6817 0.6893 0.0803 -0.9963 0.0292
1.7622 -7.6817 -0.6893 -0.0803 0.9963 -0.0292
-4.8775 -0.2441 -7.9187 -0.0005 -0.0534 -0.9986
4.8775 0.2441 7.9187 0.0005 0.0534 0.9986
-11.0520 0.2929 5.1060 0.9528 -0.1250 -0.2767
11.0520 -0.2929 -5.1060 -0.9528 0.1250 0.2767
